data_7001389
loop_
_publ_author_name
'Kabir, S. E.'
'Alam, J.'
'Ghosh, S.'
'Kundu, K.'
'Hogarth, G.'
'Tocher, D. A.'
'Hossain, G. M. G.'
'Roesky, H. W.'

_publ_section_title
;
 Synthesis, structure and reactivity of tetranuclear square-type
 complexes of rhenium and manganese bearing pyrimidine-2-thiolate
 (pymS) ligands: versatile and efficient precursors for mono- and
 polynuclear compounds containing M(CO)3 (M = Re, Mn) fragments
;
_journal_issue 23
_journal_name_full 'Dalton Transactions'
_journal_page_first 4458
_journal_page_last 4467
_journal_paper_doi 10.1039/b815337j
_journal_year 2009
_chemical_formula_moiety 'C28 H12 Mn4 N8 O12 S4. C6 H14'
_chemical_formula_sum 'C34 H26 Mn4 N8 O12 S4'
_chemical_formula_weight 1086.63
_chemical_name_systematic
;
?
;
_space_group_IT_number 2
_symmetry_cell_setting triclinic
_symmetry_space_group_name_Hall '-P 1'
_symmetry_space_group_name_H-M 'P -1'
_atom_sites_solution_hydrogens geom
_atom_sites_solution_primary direct
_atom_sites_solution_secondary difmap
_audit_creation_method SHELXL-97
_cell_angle_alpha 84.054(2)
_cell_angle_beta 80.807(2)
_cell_angle_gamma 75.568(2)
_cell_formula_units_Z 2
_cell_length_a 10.7879(3)
_cell_length_b 14.2265(4)
_cell_length_c 14.6379(4)
_cell_measurement_reflns_used 9745
_cell_measurement_temperature 150(2)
_cell_measurement_theta_max 27.48
_cell_measurement_theta_min 2.91
_cell_volume 2142.92(11)
_computing_cell_refinement 'DENZO and COLLECT'
_computing_data_collection 'DENZO (Otwinowski & Minor, 1997) and COLLECT (Hooft, 1998)'
_computing_data_reduction 'DENZO and COLLECT'
_computing_molecular_graphics 'ORTEP3 for windows (Farrugia, 1997)'
_computing_publication_material 'WinGX (Farrugia, 1999)'
_computing_structure_refinement 'SHELXL-97 (Sheldrick, 1997)'
_computing_structure_solution 'SHELXS-97 (Sheldrick, 1990)'
_diffrn_ambient_temperature 150(2)
_diffrn_measured_fraction_theta_full 0.990
_diffrn_measured_fraction_theta_max 0.990
_diffrn_measurement_device_type 'Nonius KappaCCD'
_diffrn_measurement_method '\w scans'
_diffrn_radiation_monochromator graphite
_diffrn_radiation_source 'fine-focus sealed tube'
_diffrn_radiation_type MoK\a
_diffrn_radiation_wavelength 0.71073
_diffrn_reflns_av_R_equivalents 0.0723
_diffrn_reflns_av_sigmaI/netI 0.0556
_diffrn_reflns_limit_h_max 13
_diffrn_reflns_limit_h_min -13
_diffrn_reflns_limit_k_max 18
_diffrn_reflns_limit_k_min -18
_diffrn_reflns_limit_l_max 18
_diffrn_reflns_limit_l_min -18
_diffrn_reflns_number 54592
_diffrn_reflns_theta_full 27.51
_diffrn_reflns_theta_max 27.51
_diffrn_reflns_theta_min 2.11
_diffrn_standards_decay_% 0
_exptl_absorpt_coefficient_mu 1.415
_exptl_absorpt_correction_T_max 0.7650
_exptl_absorpt_correction_T_min 0.7186
_exptl_absorpt_correction_type multi-scan
_exptl_absorpt_process_details
;
[Blessing, Acta Cryst. (1995)]
;
_exptl_crystal_colour Yellow
_exptl_crystal_density_diffrn 1.684
_exptl_crystal_density_method 'not measured'
_exptl_crystal_description Block
_exptl_crystal_F_000 1092
_exptl_crystal_size_max 0.25
_exptl_crystal_size_mid 0.22
_exptl_crystal_size_min 0.20
_refine_diff_density_max 1.367
_refine_diff_density_min -1.219
_refine_diff_density_rms 0.107
_refine_ls_extinction_method none
_refine_ls_goodness_of_fit_ref 1.076
_refine_ls_hydrogen_treatment constr
_refine_ls_matrix_type full
_refine_ls_number_parameters 505
_refine_ls_number_reflns 9745
_refine_ls_number_restraints 0
_refine_ls_restrained_S_all 1.076
_refine_ls_R_factor_all 0.0751
_refine_ls_R_factor_gt 0.0500
_refine_ls_shift/su_max 0.001
_refine_ls_shift/su_mean 0.000
_refine_ls_structure_factor_coef Fsqd
_refine_ls_weighting_details 'calc w=1/[\s^2^(Fo^2^)+(0.0794P)^2^+0.7603P] where P=(Fo^2^+2Fc^2^)/3'
_refine_ls_weighting_scheme calc
_refine_ls_wR_factor_gt 0.1341
_refine_ls_wR_factor_ref 0.1448
_reflns_number_gt 7166
_reflns_number_total 9745
_reflns_threshold_expression >2sigma(I)
_cod_data_source_file b815337j.txt
_cod_data_source_block comp2sq
_cod_depositor_comments
;
The following automatic conversions were performed:
'_symmetry_cell_setting' value 'Triclinic' changed to 'triclinic'
according to '/home/saulius/struct/CIF-dictionaries/cif_core.dic'
dictionary named 'cif_core.dic' version 2.4.1 from 2010-06-29.

Automatic conversion script
Id: cif_fix_enum 1527 2010-12-29 10:47:43Z saulius 
;
_cod_original_cell_volume 2142.92(10)
_cod_database_code 7001389

loop_
_symmetry_equiv_pos_as_xyz
'x, y, z'
'-x, -y, -z'

loop_
_atom_site_label
_atom_site_type_symbol
_atom_site_fract_x
_atom_site_fract_y
_atom_site_fract_z
_atom_site_U_iso_or_equiv
_atom_site_adp_type
_atom_site_occupancy
_atom_site_symmetry_multiplicity
_atom_site_calc_flag
_atom_site_refinement_flags
_atom_site_disorder_assembly
_atom_site_disorder_group
Mn1 Mn 0.32333(5) 0.14550(4) 0.36166(3) 0.02490(14) Uani 1 1 d . . .
Mn2 Mn -0.01566(5) 0.50891(4) 0.29058(4) 0.02784(14) Uani 1 1 d . . .
Mn3 Mn -0.26756(5) 0.32085(4) 0.08207(4) 0.02901(14) Uani 1 1 d . . .
Mn4 Mn -0.03230(5) -0.04075(4) 0.25612(3) 0.02654(14) Uani 1 1 d . . .
S1 S 0.26812(8) 0.30793(6) 0.28944(6) 0.0296(2) Uani 1 1 d . . .
S2 S -0.20038(8) 0.46965(7) 0.24519(6) 0.0310(2) Uani 1 1 d . . .
S3 S -0.14016(9) 0.15442(6) 0.08154(6) 0.0299(2) Uani 1 1 d . . .
S4 S 0.08783(8) -0.00035(6) 0.36799(6) 0.0282(2) Uani 1 1 d . . .
O1 O 0.3656(2) -0.0377(2) 0.47875(19) 0.0423(7) Uani 1 1 d . . .
O2 O 0.5843(2) 0.0724(2) 0.26183(19) 0.0437(7) Uani 1 1 d . . .
O3 O 0.4249(2) 0.2274(2) 0.50264(18) 0.0390(6) Uani 1 1 d . . .
O4 O 0.2260(3) 0.5522(2) 0.3261(2) 0.0486(7) Uani 1 1 d . . .
O5 O -0.1422(3) 0.6117(2) 0.4578(2) 0.0496(7) Uani 1 1 d . . .
O6 O -0.0816(3) 0.7000(2) 0.18883(19) 0.0462(7) Uani 1 1 d . . .
O7 O -0.4474(3) 0.5133(3) 0.1082(3) 0.0709(11) Uani 1 1 d . . .
O8 O -0.2431(3) 0.3838(2) -0.11677(19) 0.0472(7) Uani 1 1 d . . .
O9 O -0.4989(3) 0.2573(3) 0.0587(2) 0.0690(10) Uani 1 1 d . . .
O10 O -0.1333(3) -0.0945(2) 0.09865(18) 0.0474(7) Uani 1 1 d . . .
O11 O -0.2343(3) -0.1284(2) 0.36580(19) 0.0491(8) Uani 1 1 d . . .
O12 O 0.1453(3) -0.2339(2) 0.2596(2) 0.0606(9) Uani 1 1 d . . .
N1 N 0.1390(3) 0.2160(2) 0.40997(18) 0.0249(6) Uani 1 1 d . . .
N2 N 0.0151(3) 0.3723(2) 0.36563(19) 0.0263(6) Uani 1 1 d . . .
N3 N 0.0332(3) 0.4358(2) 0.17101(19) 0.0274(6) Uani 1 1 d . . .
N4 N -0.0948(3) 0.3607(2) 0.09599(19) 0.0261(6) Uani 1 1 d . . .
N5 N -0.2648(3) 0.2564(2) 0.2128(2) 0.0298(7) Uani 1 1 d . . .
N6 N -0.1495(3) 0.1008(2) 0.26800(19) 0.0267(6) Uani 1 1 d . . .
N7 N 0.1108(3) 0.0219(2) 0.19258(19) 0.0268(6) Uani 1 1 d . . .
N8 N 0.2476(3) 0.1000(2) 0.25454(19) 0.0255(6) Uani 1 1 d . . .
C1 C 0.3422(3) 0.0317(3) 0.4320(3) 0.0314(8) Uani 1 1 d . . .
C2 C 0.4838(4) 0.1016(3) 0.3013(2) 0.0308(8) Uani 1 1 d . . .
C3 C 0.3854(3) 0.1957(3) 0.4486(2) 0.0290(8) Uani 1 1 d . . .
C4 C 0.1366(4) 0.5305(3) 0.3109(3) 0.0347(8) Uani 1 1 d . . .
C5 C -0.0919(4) 0.5698(3) 0.3936(3) 0.0356(8) Uani 1 1 d . . .
C6 C -0.0539(4) 0.6248(3) 0.2275(3) 0.0331(8) Uani 1 1 d . . .
C7 C -0.3734(4) 0.4403(3) 0.1025(3) 0.0446(10) Uani 1 1 d . . .
C8 C -0.2489(3) 0.3576(3) -0.0406(3) 0.0323(8) Uani 1 1 d . . .
C9 C -0.4084(4) 0.2811(3) 0.0688(3) 0.0425(10) Uani 1 1 d . . .
C10 C -0.0946(4) -0.0677(3) 0.1572(2) 0.0325(8) Uani 1 1 d . . .
C11 C -0.1558(4) -0.0921(3) 0.3257(2) 0.0324(8) Uani 1 1 d . . .
C12 C 0.0759(4) -0.1598(3) 0.2570(3) 0.0364(9) Uani 1 1 d . . .
C13 C 0.0430(3) 0.1999(2) 0.4734(2) 0.0256(7) Uani 1 1 d . . .
H13 H 0.0529 0.1397 0.5094 0.031 Uiso 1 1 calc R . .
C14 C -0.0708(3) 0.2698(3) 0.4876(2) 0.0305(8) Uani 1 1 d . . .
H14 H -0.1392 0.2605 0.5346 0.037 Uiso 1 1 calc R . .
C15 C -0.0812(3) 0.3543(3) 0.4299(2) 0.0314(8) Uani 1 1 d . . .
H15 H -0.1608 0.4019 0.4363 0.038 Uiso 1 1 calc R . .
C16 C 0.1262(3) 0.3022(2) 0.3585(2) 0.0250(7) Uani 1 1 d . . .
C17 C 0.1348(3) 0.4089(2) 0.1071(2) 0.0303(8) Uani 1 1 d . . .
H17 H 0.2136 0.4257 0.1109 0.036 Uiso 1 1 calc R . .
C18 C 0.1262(3) 0.3561(3) 0.0343(2) 0.0334(8) Uani 1 1 d . . .
H18 H 0.1972 0.3377 -0.0129 0.040 Uiso 1 1 calc R . .
C19 C 0.0109(4) 0.3317(3) 0.0336(2) 0.0328(8) Uani 1 1 d . . .
H19 H 0.0054 0.2923 -0.0134 0.039 Uiso 1 1 calc R . .
C20 C -0.0814(3) 0.4151(2) 0.1619(2) 0.0276(7) Uani 1 1 d . . .
C21 C -0.3195(3) 0.2788(3) 0.2981(2) 0.0323(8) Uani 1 1 d . . .
H21 H -0.3789 0.3398 0.3080 0.039 Uiso 1 1 calc R . .
C22 C -0.2898(3) 0.2131(3) 0.3730(2) 0.0313(8) Uani 1 1 d . . .
H22 H -0.3280 0.2276 0.4346 0.038 Uiso 1 1 calc R . .
C23 C -0.2039(3) 0.1274(3) 0.3545(2) 0.0305(8) Uani 1 1 d . . .
H23 H -0.1804 0.0830 0.4055 0.037 Uiso 1 1 calc R . .
C24 C -0.1848(3) 0.1676(3) 0.1983(2) 0.0266(7) Uani 1 1 d . . .
C25 C 0.1590(3) 0.0443(3) 0.1065(2) 0.0309(8) Uani 1 1 d . . .
H25 H 0.1280 0.0251 0.0559 0.037 Uiso 1 1 calc R . .
C26 C 0.2546(4) 0.0957(3) 0.0899(2) 0.0340(8) Uani 1 1 d . . .
H26 H 0.2920 0.1111 0.0287 0.041 Uiso 1 1 calc R . .
C27 C 0.2933(3) 0.1237(3) 0.1664(2) 0.0319(8) Uani 1 1 d . . .
H27 H 0.3556 0.1618 0.1561 0.038 Uiso 1 1 calc R . .
C28 C 0.1573(3) 0.0470(2) 0.2656(2) 0.0248(7) Uani 1 1 d . . .
C29 C 0.6107 0.2761 0.6254 0.227 Uani 1 1 d . . .
C30 C 0.3956 0.2212 0.8654 0.228 Uani 1 1 d . . .
C31 C 0.6141 0.4106 0.4775 0.193 Uani 1 1 d . . .
C32 C 0.4700 0.3173 0.7283 0.336 Uani 1 1 d . . .
C33 C 0.5560 0.1485 0.7545 0.339 Uani 1 1 d . . .
C34 C 0.5545 0.5168 0.5296 0.319 Uani 1 1 d . . .

loop_
_atom_site_aniso_label
_atom_site_aniso_U_11
_atom_site_aniso_U_22
_atom_site_aniso_U_33
_atom_site_aniso_U_23
_atom_site_aniso_U_13
_atom_site_aniso_U_12
Mn1 0.0236(3) 0.0266(3) 0.0264(3) 0.0025(2) -0.0054(2) -0.0100(2)
Mn2 0.0351(3) 0.0225(3) 0.0274(3) -0.0006(2) -0.0065(2) -0.0089(2)
Mn3 0.0313(3) 0.0295(3) 0.0269(3) 0.0024(2) -0.0053(2) -0.0095(2)
Mn4 0.0332(3) 0.0261(3) 0.0246(3) 0.0024(2) -0.0072(2) -0.0146(2)
S1 0.0290(4) 0.0279(5) 0.0322(5) 0.0053(4) -0.0022(4) -0.0114(4)
S2 0.0308(5) 0.0292(5) 0.0326(5) -0.0051(4) -0.0047(4) -0.0053(4)
S3 0.0385(5) 0.0294(5) 0.0228(4) 0.0009(3) -0.0034(4) -0.0114(4)
S4 0.0339(5) 0.0306(5) 0.0247(4) 0.0044(3) -0.0068(4) -0.0168(4)
O1 0.0386(15) 0.0396(16) 0.0483(16) 0.0173(13) -0.0104(13) -0.0139(12)
O2 0.0271(14) 0.0595(19) 0.0458(16) -0.0117(14) -0.0008(12) -0.0120(13)
O3 0.0323(14) 0.0506(17) 0.0396(15) -0.0067(13) -0.0078(12) -0.0169(12)
O4 0.0555(18) 0.0384(16) 0.0615(19) 0.0047(14) -0.0251(15) -0.0217(14)
O5 0.0594(19) 0.0484(18) 0.0421(17) -0.0171(14) -0.0041(14) -0.0108(14)
O6 0.0641(19) 0.0296(16) 0.0447(16) 0.0062(13) -0.0119(14) -0.0116(13)
O7 0.062(2) 0.056(2) 0.088(3) -0.0239(19) -0.0348(19) 0.0215(18)
O8 0.0539(18) 0.0554(19) 0.0321(16) 0.0072(13) -0.0071(13) -0.0158(14)
O9 0.054(2) 0.094(3) 0.073(2) 0.025(2) -0.0213(18) -0.049(2)
O10 0.081(2) 0.0422(17) 0.0326(15) 0.0073(12) -0.0244(15) -0.0337(15)
O11 0.0598(19) 0.059(2) 0.0380(16) 0.0105(14) -0.0062(14) -0.0379(16)
O12 0.074(2) 0.0310(17) 0.077(2) -0.0041(15) -0.0274(19) -0.0030(16)
N1 0.0282(15) 0.0283(15) 0.0212(14) 0.0020(11) -0.0062(12) -0.0119(12)
N2 0.0304(15) 0.0261(15) 0.0243(14) -0.0006(12) -0.0043(12) -0.0102(12)
N3 0.0315(16) 0.0243(15) 0.0269(15) 0.0015(12) -0.0031(12) -0.0091(12)
N4 0.0298(15) 0.0254(15) 0.0239(14) 0.0002(12) -0.0033(12) -0.0090(12)
N5 0.0306(16) 0.0311(17) 0.0294(16) 0.0019(13) -0.0024(13) -0.0130(13)
N6 0.0277(15) 0.0332(16) 0.0226(14) 0.0008(12) -0.0023(12) -0.0156(12)
N7 0.0312(15) 0.0268(16) 0.0245(15) -0.0001(12) -0.0050(12) -0.0102(12)
N8 0.0232(14) 0.0290(16) 0.0258(15) 0.0008(12) -0.0045(12) -0.0095(12)
C1 0.0237(17) 0.035(2) 0.036(2) -0.0005(17) -0.0031(15) -0.0094(15)
C2 0.031(2) 0.035(2) 0.0308(19) 0.0015(16) -0.0110(16) -0.0130(16)
C3 0.0218(17) 0.0315(19) 0.0323(19) 0.0027(15) -0.0010(15) -0.0072(14)
C4 0.042(2) 0.027(2) 0.034(2) 0.0027(16) -0.0066(17) -0.0088(16)
C5 0.046(2) 0.032(2) 0.033(2) -0.0013(17) -0.0103(17) -0.0125(17)
C6 0.040(2) 0.028(2) 0.033(2) -0.0035(16) -0.0081(16) -0.0087(16)
C7 0.044(2) 0.048(3) 0.043(2) -0.0049(19) -0.0151(19) -0.006(2)
C8 0.036(2) 0.030(2) 0.033(2) 0.0007(16) -0.0073(16) -0.0099(15)
C9 0.043(2) 0.046(2) 0.041(2) 0.0127(19) -0.0096(19) -0.0183(19)
C10 0.043(2) 0.0278(19) 0.0295(19) 0.0080(15) -0.0059(16) -0.0176(16)
C11 0.042(2) 0.036(2) 0.0261(18) 0.0035(15) -0.0123(16) -0.0189(17)
C12 0.049(2) 0.030(2) 0.037(2) -0.0002(16) -0.0131(18) -0.0174(18)
C13 0.0315(18) 0.0271(18) 0.0227(17) 0.0008(13) -0.0082(14) -0.0132(14)
C14 0.0292(18) 0.039(2) 0.0257(18) 0.0017(15) -0.0043(15) -0.0143(16)
C15 0.0302(19) 0.035(2) 0.0294(19) -0.0014(15) -0.0033(15) -0.0083(15)
C16 0.0256(17) 0.0274(18) 0.0253(17) -0.0020(14) -0.0077(14) -0.0097(14)
C17 0.0317(19) 0.0281(19) 0.0318(19) 0.0062(15) -0.0051(15) -0.0113(15)
C18 0.0339(19) 0.039(2) 0.0268(18) -0.0001(16) 0.0033(15) -0.0130(16)
C19 0.043(2) 0.033(2) 0.0229(18) -0.0010(15) -0.0023(16) -0.0120(16)
C20 0.0316(18) 0.0221(17) 0.0293(18) 0.0031(14) -0.0072(15) -0.0070(14)
C21 0.0322(19) 0.034(2) 0.032(2) -0.0015(16) 0.0002(15) -0.0139(15)
C22 0.0325(19) 0.042(2) 0.0244(18) -0.0042(15) 0.0016(15) -0.0203(16)
C23 0.0313(18) 0.037(2) 0.0281(19) 0.0000(15) -0.0034(15) -0.0179(16)
C24 0.0267(17) 0.0294(19) 0.0260(17) 0.0002(14) -0.0030(14) -0.0124(14)
C25 0.0331(19) 0.032(2) 0.0279(19) -0.0026(15) -0.0051(15) -0.0082(15)
C26 0.037(2) 0.042(2) 0.0239(18) 0.0007(16) -0.0003(15) -0.0142(17)
C27 0.0306(19) 0.035(2) 0.032(2) 0.0015(16) -0.0016(15) -0.0145(15)
C28 0.0240(17) 0.0235(18) 0.0266(17) 0.0003(14) -0.0034(14) -0.0057(13)
C29 0.238 0.082 0.418 -0.073 -0.282 0.029
C30 0.304 0.075 0.383 0.060 -0.286 -0.070
C31 0.095 0.198 0.309 -0.140 -0.006 -0.046
C32 0.164 0.418 0.384 -0.306 -0.029 0.116
C33 0.197 0.194 0.625 -0.218 -0.139 0.087
C34 0.181 0.368 0.262 0.110 -0.035 0.153

loop_
_atom_type_symbol
_atom_type_description
_atom_type_scat_dispersion_real
_atom_type_scat_dispersion_imag
_atom_type_scat_source
C C 0.0033 0.0016 'International Tables Vol C Tables 4.2.6.8 and 6.1.1.4'
H H 0.0000 0.0000 'International Tables Vol C Tables 4.2.6.8 and 6.1.1.4'
N N 0.0061 0.0033 'International Tables Vol C Tables 4.2.6.8 and 6.1.1.4'
O O 0.0106 0.0060 'International Tables Vol C Tables 4.2.6.8 and 6.1.1.4'
S S 0.1246 0.1234 'International Tables Vol C Tables 4.2.6.8 and 6.1.1.4'
Mn Mn 0.3368 0.7283 'International Tables Vol C Tables 4.2.6.8 and 6.1.1.4'

loop_
_geom_angle_atom_site_label_1
_geom_angle_atom_site_label_2
_geom_angle_atom_site_label_3
_geom_angle
_geom_angle_site_symmetry_1
_geom_angle_site_symmetry_3
_geom_angle_publ_flag
C2 Mn1 C3 91.70(15) . . ?
C2 Mn1 C1 88.93(16) . . ?
C3 Mn1 C1 88.80(16) . . ?
C2 Mn1 N1 168.92(14) . . ?
C3 Mn1 N1 90.70(13) . . ?
C1 Mn1 N1 101.93(13) . . ?
C2 Mn1 N8 89.02(13) . . ?
C3 Mn1 N8 174.74(13) . . ?
C1 Mn1 N8 96.43(14) . . ?
N1 Mn1 N8 87.63(11) . . ?
C2 Mn1 S1 100.60(12) . . ?
C3 Mn1 S1 87.66(11) . . ?
C1 Mn1 S1 169.92(12) . . ?
N1 Mn1 S1 68.69(8) . . ?
N8 Mn1 S1 87.09(8) . . ?
C6 Mn2 C5 87.41(17) . . ?
C6 Mn2 C4 90.77(16) . . ?
C5 Mn2 C4 88.47(17) . . ?
C6 Mn2 N3 92.39(14) . . ?
C5 Mn2 N3 167.90(15) . . ?
C4 Mn2 N3 103.63(14) . . ?
C6 Mn2 N2 175.86(14) . . ?
C5 Mn2 N2 91.51(14) . . ?
C4 Mn2 N2 93.20(13) . . ?
N3 Mn2 N2 87.82(11) . . ?
C6 Mn2 S2 89.59(12) . . ?
C5 Mn2 S2 99.36(12) . . ?
C4 Mn2 S2 172.17(12) . . ?
N3 Mn2 S2 68.53(8) . . ?
N2 Mn2 S2 86.64(8) . . ?
C9 Mn3 C8 89.17(17) . . ?
C9 Mn3 C7 87.50(19) . . ?
C8 Mn3 C7 88.37(18) . . ?
C9 Mn3 N5 91.81(15) . . ?
C8 Mn3 N5 169.39(15) . . ?
C7 Mn3 N5 102.23(16) . . ?
C9 Mn3 N4 177.01(16) . . ?
C8 Mn3 N4 90.69(14) . . ?
C7 Mn3 N4 95.48(15) . . ?
N5 Mn3 N4 87.78(11) . . ?
C9 Mn3 S3 90.47(14) . . ?
C8 Mn3 S3 101.04(12) . . ?
C7 Mn3 S3 170.35(14) . . ?
N5 Mn3 S3 68.40(9) . . ?
N4 Mn3 S3 86.63(8) . . ?
C11 Mn4 C12 89.07(18) . . ?
C11 Mn4 C10 86.12(15) . . ?
C12 Mn4 C10 89.98(16) . . ?
C11 Mn4 N7 173.03(13) . . ?
C12 Mn4 N7 91.84(15) . . ?
C10 Mn4 N7 100.79(14) . . ?
C11 Mn4 N6 91.41(14) . . ?
C12 Mn4 N6 173.56(14) . . ?
C10 Mn4 N6 96.47(14) . . ?
N7 Mn4 N6 86.91(11) . . ?
C11 Mn4 S4 104.62(11) . . ?
C12 Mn4 S4 87.38(12) . . ?
C10 Mn4 S4 168.88(12) . . ?
N7 Mn4 S4 68.53(8) . . ?
N6 Mn4 S4 86.28(8) . . ?
C16 S1 Mn1 78.81(12) . . ?
C20 S2 Mn2 79.75(12) . . ?
C24 S3 Mn3 78.73(12) . . ?
C28 S4 Mn4 78.14(11) . . ?
C13 N1 C16 120.2(3) . . ?
C13 N1 Mn1 138.0(2) . . ?
C16 N1 Mn1 101.8(2) . . ?
C15 N2 C16 116.3(3) . . ?
C15 N2 Mn2 117.8(2) . . ?
C16 N2 Mn2 125.9(2) . . ?
C17 N3 C20 119.2(3) . . ?
C17 N3 Mn2 139.1(2) . . ?
C20 N3 Mn2 101.7(2) . . ?
C20 N4 C19 115.8(3) . . ?
C20 N4 Mn3 125.3(2) . . ?
C19 N4 Mn3 118.8(2) . . ?
C21 N5 C24 120.0(3) . . ?
C21 N5 Mn3 137.3(3) . . ?
C24 N5 Mn3 102.6(2) . . ?
C24 N6 C23 115.2(3) . . ?
C24 N6 Mn4 127.4(2) . . ?
C23 N6 Mn4 117.3(2) . . ?
C25 N7 C28 120.2(3) . . ?
C25 N7 Mn4 137.2(2) . . ?
C28 N7 Mn4 102.6(2) . . ?
C27 N8 C28 115.9(3) . . ?
C27 N8 Mn1 118.1(2) . . ?
C28 N8 Mn1 126.0(2) . . ?
O1 C1 Mn1 172.6(3) . . ?
O2 C2 Mn1 178.2(3) . . ?
O3 C3 Mn1 179.5(3) . . ?
O4 C4 Mn2 173.8(3) . . ?
O5 C5 Mn2 177.7(3) . . ?
O6 C6 Mn2 178.0(4) . . ?
O7 C7 Mn3 172.4(4) . . ?
O8 C8 Mn3 176.6(3) . . ?
O9 C9 Mn3 178.4(4) . . ?
O10 C10 Mn4 172.8(3) . . ?
O11 C11 Mn4 175.9(3) . . ?
O12 C12 Mn4 178.0(4) . . ?
N1 C13 C14 120.5(3) . . ?
N1 C13 H13 119.7 . . ?
C14 C13 H13 119.7 . . ?
C13 C14 C15 116.9(3) . . ?
C13 C14 H14 121.6 . . ?
C15 C14 H14 121.6 . . ?
N2 C15 C14 123.5(3) . . ?
N2 C15 H15 118.2 . . ?
C14 C15 H15 118.2 . . ?
N2 C16 N1 122.5(3) . . ?
N2 C16 S1 126.9(3) . . ?
N1 C16 S1 110.6(2) . . ?
N3 C17 C18 120.1(3) . . ?
N3 C17 H17 119.9 . . ?
C18 C17 H17 119.9 . . ?
C19 C18 C17 117.4(3) . . ?
C19 C18 H18 121.3 . . ?
C17 C18 H18 121.3 . . ?
N4 C19 C18 123.6(3) . . ?
N4 C19 H19 118.2 . . ?
C18 C19 H19 118.2 . . ?
N4 C20 N3 123.6(3) . . ?
N4 C20 S2 126.7(3) . . ?
N3 C20 S2 109.7(2) . . ?
N5 C21 C22 120.0(3) . . ?
N5 C21 H21 120.0 . . ?
C22 C21 H21 120.0 . . ?
C23 C22 C21 117.2(3) . . ?
C23 C22 H22 121.4 . . ?
C21 C22 H22 121.4 . . ?
N6 C23 C22 124.4(3) . . ?
N6 C23 H23 117.8 . . ?
C22 C23 H23 117.8 . . ?
N6 C24 N5 123.1(3) . . ?
N6 C24 S3 126.8(3) . . ?
N5 C24 S3 110.0(2) . . ?
N7 C25 C26 120.2(3) . . ?
N7 C25 H25 119.9 . . ?
C26 C25 H25 119.9 . . ?
C27 C26 C25 117.1(3) . . ?
C27 C26 H26 121.5 . . ?
C25 C26 H26 121.5 . . ?
N8 C27 C26 123.8(3) . . ?
N8 C27 H27 118.1 . . ?
C26 C27 H27 118.1 . . ?
N8 C28 N7 122.7(3) . . ?
N8 C28 S4 127.2(3) . . ?
N7 C28 S4 110.1(2) . . ?
C34 C31 C34 58.5 . 2_666 ?
C31 C34 C34 65.7 . 2_666 ?
C31 C34 C31 121.5 . 2_666 ?
C34 C34 C31 55.8 2_666 2_666 ?

loop_
_geom_bond_atom_site_label_1
_geom_bond_atom_site_label_2
_geom_bond_distance
_geom_bond_site_symmetry_2
_geom_bond_publ_flag
Mn1 C2 1.804(4) . ?
Mn1 C3 1.811(4) . ?
Mn1 C1 1.811(4) . ?
Mn1 N1 2.041(3) . ?
Mn1 N8 2.104(3) . ?
Mn1 S1 2.4127(10) . ?
Mn2 C6 1.792(4) . ?
Mn2 C5 1.794(4) . ?
Mn2 C4 1.819(4) . ?
Mn2 N3 2.057(3) . ?
Mn2 N2 2.108(3) . ?
Mn2 S2 2.4040(10) . ?
Mn3 C9 1.792(4) . ?
Mn3 C8 1.811(4) . ?
Mn3 C7 1.819(4) . ?
Mn3 N5 2.035(3) . ?
Mn3 N4 2.123(3) . ?
Mn3 S3 2.4235(11) . ?
Mn4 C11 1.801(4) . ?
Mn4 C12 1.802(4) . ?
Mn4 C10 1.802(4) . ?
Mn4 N7 2.024(3) . ?
Mn4 N6 2.102(3) . ?
Mn4 S4 2.4364(9) . ?
S1 C16 1.710(3) . ?
S2 C20 1.713(4) . ?
S3 C24 1.717(3) . ?
S4 C28 1.716(3) . ?
O1 C1 1.139(4) . ?
O2 C2 1.143(4) . ?
O3 C3 1.135(4) . ?
O4 C4 1.142(4) . ?
O5 C5 1.151(4) . ?
O6 C6 1.151(4) . ?
O7 C7 1.143(5) . ?
O8 C8 1.136(4) . ?
O9 C9 1.145(5) . ?
O10 C10 1.147(4) . ?
O11 C11 1.150(4) . ?
O12 C12 1.132(5) . ?
N1 C13 1.324(4) . ?
N1 C16 1.359(4) . ?
N2 C15 1.343(4) . ?
N2 C16 1.351(4) . ?
N3 C17 1.327(4) . ?
N3 C20 1.370(4) . ?
N4 C20 1.344(4) . ?
N4 C19 1.347(4) . ?
N5 C21 1.328(5) . ?
N5 C24 1.357(5) . ?
N6 C24 1.353(4) . ?
N6 C23 1.357(4) . ?
N7 C25 1.323(4) . ?
N7 C28 1.365(4) . ?
N8 C27 1.345(4) . ?
N8 C28 1.355(4) . ?
C13 C14 1.375(5) . ?
C13 H13 0.9500 . ?
C14 C15 1.387(5) . ?
C14 H14 0.9500 . ?
C15 H15 0.9500 . ?
C17 C18 1.393(5) . ?
C17 H17 0.9500 . ?
C18 C19 1.374(5) . ?
C18 H18 0.9500 . ?
C19 H19 0.9500 . ?
C21 C22 1.389(5) . ?
C21 H21 0.9500 . ?
C22 C23 1.359(5) . ?
C22 H22 0.9500 . ?
C23 H23 0.9500 . ?
C25 C26 1.384(5) . ?
C25 H25 0.9500 . ?
C26 C27 1.382(5) . ?
C26 H26 0.9500 . ?
C27 H27 0.9500 . ?
C29 C32 1.9820 . ?
C31 C34 1.6957 . ?
C31 C34 1.8677 2_666 ?
C34 C34 1.7481 2_666 ?
C34 C31 1.8677 2_666 ?
